data_7703924
loop_
_publ_author_name
'Aguirre Quintana, Luis M.'
'Jiang, Ningxin'
'Bacsa, John'
'La Pierre, Henry S.'

_publ_section_title
;
 Coinage metal tris(dialkylamido)imidophosphorane complexes as
 transmetallation reagents for cerium complexes.
;
_journal_issue 17
_journal_name_full 'Dalton transactions (Cambridge, England : 2003)'
_journal_page_first 5420
_journal_page_last 5423
_journal_paper_doi 10.1039/d0dt00842g
_journal_volume 49
_journal_year 2020
_chemical_formula_moiety '4(C56 H128 Ag4 N16 P4), 4(C4 H8 O)'
_chemical_formula_sum 'C240 H544 Ag16 N64 O4 P16'
_chemical_formula_weight 6612.80
_chemical_name_systematic Ag4(PN)4
_space_group_crystal_system orthorhombic
_space_group_IT_number 60
_space_group_name_Hall '-P 2n 2ab'
_space_group_name_H-M_alt 'P b c n'
_atom_sites_solution_hydrogens geom
_audit_creation_date 2019-09-17
_audit_creation_method
;
Olex2 1.2
(compiled 2018.05.29 svn.r3508 for OlexSys, GUI svn.r5506)
;
_audit_update_record
;
2020-02-27 deposited with the CCDC.	2020-04-01 downloaded from the CCDC.
;
_cell_angle_alpha 90
_cell_angle_beta 90
_cell_angle_gamma 90
_cell_formula_units_Z 1
_cell_length_a 18.291(2)
_cell_length_b 17.4258(19)
_cell_length_c 26.727(3)
_cell_measurement_reflns_used 9723
_cell_measurement_temperature 100(2)
_cell_measurement_theta_max 27.57
_cell_measurement_theta_min 2.22
_cell_volume 8518.8(16)
_computing_cell_refinement 'SAINT V8.38A (?, 2016)'
_computing_data_reduction 'SAINT V8.38A (?, 2016)'
_computing_molecular_graphics 'Olex2 (Dolomanov et al., 2009)'
_computing_publication_material 'Olex2 (Dolomanov et al., 2009)'
_computing_structure_refinement 'XL (Sheldrick, 2008)'
_computing_structure_solution 'ShelXT (Sheldrick, 2015)'
_diffrn_ambient_temperature 99.99
_diffrn_detector 'Bruker APEX2 area detector'
_diffrn_detector_area_resol_mean 7.9
_diffrn_detector_type 'CCD area detector'
_diffrn_measured_fraction_theta_full 0.996
_diffrn_measured_fraction_theta_max 0.993
_diffrn_measurement_device 'three-circle diffractometer'
_diffrn_measurement_device_type 'Bruker SMART APEX2 area detector'
_diffrn_measurement_method '\w and \f scans'
_diffrn_radiation_monochromator 'mirror optics'
_diffrn_radiation_probe x-ray
_diffrn_radiation_type MoK\a
_diffrn_radiation_wavelength 0.71073
_diffrn_reflns_av_R_equivalents 0.0665
_diffrn_reflns_av_unetI/netI 0.0387
_diffrn_reflns_Laue_measured_fraction_full 0.996
_diffrn_reflns_Laue_measured_fraction_max 0.993
_diffrn_reflns_limit_h_max 23
_diffrn_reflns_limit_h_min -22
_diffrn_reflns_limit_k_max 22
_diffrn_reflns_limit_k_min -22
_diffrn_reflns_limit_l_max 34
_diffrn_reflns_limit_l_min -34
_diffrn_reflns_number 73513
_diffrn_reflns_point_group_measured_fraction_full 0.996
_diffrn_reflns_point_group_measured_fraction_max 0.993
_diffrn_reflns_theta_full 25.242
_diffrn_reflns_theta_max 27.575
_diffrn_reflns_theta_min 2.338
_diffrn_source 'microfocus sealed X-ray tube'
_diffrn_source_type 'Incoatec I\ms'
_exptl_absorpt_coefficient_mu 1.024
_exptl_absorpt_correction_T_max 0.9826
_exptl_absorpt_correction_T_min 0.7261
_exptl_absorpt_correction_type multi-scan
_exptl_absorpt_process_details
;
SADABS-2016/2 (Bruker,2016/2) was used for absorption correction.
wR2(int) was 0.1235 before and 0.0912 after correction.
The Ratio of minimum to maximum transmission is 0.7390.
The \l/2 correction factor is Not present.
;
_exptl_crystal_colour 'clear light colourless'
_exptl_crystal_colour_lustre clear
_exptl_crystal_colour_modifier light
_exptl_crystal_colour_primary colourless
_exptl_crystal_density_diffrn 1.289
_exptl_crystal_description prism
_exptl_crystal_F_000 3456
_exptl_crystal_preparation N.A.
_exptl_crystal_recrystallization_method N.A.
_exptl_crystal_size_max 0.268
_exptl_crystal_size_mid 0.246
_exptl_crystal_size_min 0.24
_refine_diff_density_max 1.949
_refine_diff_density_min -1.714
_refine_diff_density_rms 0.160
_refine_ls_extinction_method none
_refine_ls_goodness_of_fit_ref 1.067
_refine_ls_hydrogen_treatment constr
_refine_ls_matrix_type full
_refine_ls_number_parameters 462
_refine_ls_number_reflns 9789
_refine_ls_number_restraints 85
_refine_ls_restrained_S_all 1.064
_refine_ls_R_factor_all 0.1036
_refine_ls_R_factor_gt 0.0713
_refine_ls_shift/su_max 0.001
_refine_ls_shift/su_mean 0.000
_refine_ls_structure_factor_coef Fsqd
_refine_ls_weighting_details 'w=1/[\s^2^(Fo^2^)+(0.0803P)^2^+78.7477P] where P=(Fo^2^+2Fc^2^)/3'
_refine_ls_weighting_scheme calc
_refine_ls_wR_factor_gt 0.1725
_refine_ls_wR_factor_ref 0.2138
_reflns_Friedel_coverage 0.000
_reflns_number_gt 6912
_reflns_number_total 9789
_reflns_threshold_expression 'I > 2\s(I)'
_cod_data_source_file d0dt00842g2.cif
_cod_data_source_block a594_0ma
_cod_depositor_comments 'Adding full bibliography for 7703924--7703927.cif.'
_cod_database_code 7703924
_shelx_shelxl_version_number 2014/7
_shelx_space_group_comment
;
The symmetry employed for this shelxl refinement is uniquely defined
by the following loop, which should always be used as a source of
symmetry information in preference to the above space-group names.
They are only intended as comments.
;
_shelx_estimated_absorpt_t_max 0.791
_shelx_estimated_absorpt_t_min 0.771
_olex2_refinement_description
;
1. Fixed Uiso
 At 1.2 times of:
  All C(H,H) groups, All C(H,H,H,H) groups
 At 1.5 times of:
  All C(H,H,H) groups
2. Restrained distances
 C29_$1-C29
 1.34 with sigma of 0.005
 C2B-C1B \\sim C2A-C1A
 with sigma of 0.005
 C30A-C29_$1 \\sim C30B-C29_$1
 with sigma of 0.002
 O1-C30A_$1 \\sim O1-C30B_$1
 with sigma of 0.002
3. Uiso/Uaniso restraints and constraints
Uanis(C1B) \\sim Ueq, Uanis(C1A) \\sim Ueq: with sigma of 0.002 and sigma for
terminal atoms of 0.004
Uanis(C14A) \\sim Ueq, Uanis(C14B) \\sim Ueq: with sigma of 0.002 and sigma for
terminal atoms of 0.004
Uanis(C2A) \\sim Ueq, Uanis(C2B) \\sim Ueq: with sigma of 0.002 and sigma for
terminal atoms of 0.004
Uanis(N6A) \\sim Ueq, Uanis(N6B) \\sim Ueq: with sigma of 0.002 and sigma for
terminal atoms of 0.004
Uanis(C30B) \\sim Ueq, Uanis(C30A) \\sim Ueq: with sigma of 0.005 and sigma for
terminal atoms of 0.01
Uanis(O1) \\sim Ueq: with sigma of 0.005 and sigma for terminal atoms of 0.01
Uanis(N6A) = Uanis(N6B)
Uanis(C16A) = Uanis(C16B)
Uanis(C15A) = Uanis(C15B)
Uanis(C4B) = Uanis(C4A)
Uanis(C3A) = Uanis(C3B)
Uanis(N2A) = Uanis(N2B)
Uanis(C2A) = Uanis(C2B)
Uanis(C17B) = Uanis(C17A)
Uanis(C11A) = Uanis(C11B)
Uanis(C14A) = Uanis(C14B)
Uanis(C12A) = Uanis(C12B)
Uanis(C13A) = Uanis(C13B)
Uanis(C1B) = Uanis(C1A)
Uanis(C30A) = Uanis(C30B)
4. Same fragment restrains
{C2B, N2B, C3B, C4B} sigma for 1-2: 0.005, 1-3: 0.01
as
{C2A, N2A, C3A, C4A}
{C11B, C12B, C13B} sigma for 1-2: 0.005, 1-3: 0.01
as
{C11A, C12A, C13A}
{N6B, C15B, C16B, C17B, C18B} sigma for 1-2: 0.005, 1-3: 0.01
as
{N6A, C15A, C16A, C17A, C18A}
5. Others
 Sof(N6B)=Sof(C15B)=Sof(H15D)=Sof(H15E)=Sof(H15F)=Sof(C16B)=Sof(H16C)=
 Sof(H16D)=Sof(C17B)=Sof(H17C)=Sof(H17D)=Sof(C18B)=Sof(H18D)=Sof(H18E)=
 Sof(H18F)=1-FVAR(1)
 Sof(N6A)=Sof(C15A)=Sof(H15A)=Sof(H15B)=Sof(H15C)=Sof(C16A)=Sof(H16A)=
 Sof(H16B)=Sof(C17A)=Sof(H17A)=Sof(H17B)=Sof(C18A)=Sof(H18A)=Sof(H18B)=
 Sof(H18C)=FVAR(1)
 Sof(C1B)=Sof(H1BA)=Sof(H1BB)=Sof(H1BC)=Sof(C2B)=Sof(H2BA)=Sof(H2BB)=Sof(N2B)=
 Sof(C3B)=Sof(H3BA)=Sof(H3BB)=Sof(C4B)=Sof(H4BA)=Sof(H4BB)=Sof(H4BC)=1-FVAR(2)
 Sof(C1A)=Sof(H1AA)=Sof(H1AB)=Sof(H1AC)=Sof(C2A)=Sof(H2AA)=Sof(H2AB)=Sof(N2A)=
 Sof(C3A)=Sof(H3AA)=Sof(H3AB)=Sof(C4A)=Sof(H4AA)=Sof(H4AB)=Sof(H4AC)=FVAR(2)
 Sof(C11B)=Sof(C12B)=Sof(H12D)=Sof(H12E)=Sof(H12F)=Sof(C13B)=Sof(H13D)=
 Sof(H13E)=Sof(H13F)=Sof(C14B)=Sof(H14D)=Sof(H14E)=Sof(H14F)=1-FVAR(3)
 Sof(C11A)=Sof(C12A)=Sof(H12A)=Sof(H12B)=Sof(H12C)=Sof(C13A)=Sof(H13A)=
 Sof(H13B)=Sof(H13C)=Sof(C14A)=Sof(H14A)=Sof(H14B)=Sof(H14C)=FVAR(3)
 Sof(C30B)=Sof(H30A)=Sof(H30B)=Sof(H29C)=Sof(H29D)=1-FVAR(4)
 Sof(H29A)=Sof(H29B)=Sof(C30A)=Sof(H30C)=Sof(H30D)=FVAR(4)
6.a Secondary CH2 refined with riding coordinates:
 C9(H9A,H9B), C10(H10A,H10B), C23(H23A,H23B), C24(H24A,H24B), C2A(H2AA,H2AB),
 C3A(H3AA,H3AB), C16A(H16A,H16B), C17A(H17A,H17B), C2B(H2BA,H2BB), C3B(H3BA,
 H3BB), C16B(H16C,H16D), C17B(H17C,H17D), C30B(H30A,H30B), C29(H29C,H29D),
 C29(H29A,H29B), C30A(H30C,H30D)
6.b Idealised Me refined as rotating group:
 C6(H6A,H6B,H6C), C7(H7A,H7B,H7C), C8(H8A,H8B,H8C), C20(H20A,H20B,H20C),
 C21(H21A,H21B,H21C), C22(H22A,H22B,H22C), C26(H26A,H26B,H26C), C27(H27A,H27B,
 H27C), C28(H28A,H28B,H28C), C1A(H1AA,H1AB,H1AC), C4A(H4AA,H4AB,H4AC),
 C12A(H12A,H12B,H12C), C13A(H13A,H13B,H13C), C14A(H14A,H14B,H14C), C15A(H15A,
 H15B,H15C), C18A(H18A,H18B,H18C), C1B(H1BA,H1BB,H1BC), C4B(H4BA,H4BB,H4BC),
 C12B(H12D,H12E,H12F), C13B(H13D,H13E,H13F), C14B(H14D,H14E,H14F), C15B(H15D,
 H15E,H15F), C18B(H18D,H18E,H18F)
;
_olex2_exptl_crystal_mounting_method N.A.
_olex2_submission_original_sample_id 'Ag4(PN)4 THF'
_olex2_submission_special_instructions 'No special instructions were received'

loop_
_space_group_symop_operation_xyz
'x, y, z'
'-x+1/2, -y+1/2, z+1/2'
'-x, y, -z+1/2'
'x+1/2, -y+1/2, -z'
'-x, -y, -z'
'x-1/2, y-1/2, -z-1/2'
'x, -y, z-1/2'
'-x-1/2, y-1/2, z'

loop_
_atom_site_label
_atom_site_type_symbol
_atom_site_fract_x
_atom_site_fract_y
_atom_site_fract_z
_atom_site_U_iso_or_equiv
_atom_site_adp_type
_atom_site_occupancy
_atom_site_site_symmetry_order
_atom_site_calc_flag
_atom_site_refinement_flags_posn
_atom_site_refinement_flags_adp
_atom_site_refinement_flags_occupancy
_atom_site_disorder_assembly
_atom_site_disorder_group
Ag1 Ag 0.49480(3) 0.63732(3) 0.16976(2) 0.03074(15) Uani 1 1 d . . . . .
Ag2 Ag 0.61252(3) 0.63611(2) 0.24650(2) 0.02855(14) Uani 1 1 d . . . . .
P1 P 0.63406(9) 0.55142(9) 0.13298(5) 0.0295(3) Uani 1 1 d . . . . .
P2 P 0.65251(10) 0.72323(11) 0.35564(6) 0.0392(4) Uani 1 1 d . . . . .
N1 N 0.6045(3) 0.6095(3) 0.17181(19) 0.0358(12) Uani 1 1 d . . . . .
N3 N 0.6395(3) 0.5808(3) 0.07295(18) 0.0340(11) Uani 1 1 d . . . . .
N4 N 0.5841(3) 0.4748(3) 0.11732(18) 0.0342(11) Uani 1 1 d . . . . .
N5 N 0.6163(3) 0.6645(3) 0.3208(2) 0.0405(13) Uani 1 1 d . . . . .
N7 N 0.6059(4) 0.8004(3) 0.3751(2) 0.0447(14) Uani 1 1 d . . . . .
N8 N 0.6712(3) 0.6952(3) 0.41539(18) 0.0358(11) Uani 1 1 d . . . . .
C5 C 0.6706(4) 0.6556(4) 0.0565(2) 0.0390(14) Uani 1 1 d . . . . .
C6 C 0.6102(4) 0.7180(4) 0.0540(3) 0.0480(17) Uani 1 1 d . . . . .
H6A H 0.5742 0.7040 0.0284 0.072 Uiso 1 1 calc GR . . . .
H6B H 0.6323 0.7675 0.0454 0.072 Uiso 1 1 calc GR . . . .
H6C H 0.5859 0.7219 0.0866 0.072 Uiso 1 1 calc GR . . . .
C7 C 0.7031(5) 0.6463(5) 0.0047(3) 0.061(2) Uani 1 1 d . . . . .
H7A H 0.7403 0.6058 0.0054 0.092 Uiso 1 1 calc GR . . . .
H7B H 0.7257 0.6947 -0.0057 0.092 Uiso 1 1 calc GR . . . .
H7C H 0.6645 0.6324 -0.0190 0.092 Uiso 1 1 calc GR . . . .
C8 C 0.7291(4) 0.6831(5) 0.0931(3) 0.055(2) Uani 1 1 d . . . . .
H8A H 0.7074 0.6901 0.1263 0.082 Uiso 1 1 calc GR . . . .
H8B H 0.7493 0.7320 0.0814 0.082 Uiso 1 1 calc GR . . . .
H8C H 0.7683 0.6448 0.0950 0.082 Uiso 1 1 calc GR . . . .
C9 C 0.5771(4) 0.5527(4) 0.0452(2) 0.0343(13) Uani 1 1 d . . . . .
H9A H 0.5872 0.5527 0.0088 0.041 Uiso 1 1 calc R . . . .
H9B H 0.5334 0.5847 0.0518 0.041 Uiso 1 1 calc R . . . .
C10 C 0.5658(4) 0.4715(4) 0.0644(2) 0.0424(15) Uani 1 1 d . . . . .
H10A H 0.5145 0.4552 0.0596 0.051 Uiso 1 1 calc R . . . .
H10B H 0.5983 0.4351 0.0466 0.051 Uiso 1 1 calc R . . . .
C19 C 0.5710(5) 0.8591(4) 0.3439(3) 0.057(2) Uani 1 1 d . . . . .
C20 C 0.4879(5) 0.8531(5) 0.3486(4) 0.066(3) Uani 1 1 d . . . . .
H20A H 0.4716 0.8035 0.3354 0.099 Uiso 1 1 calc GR . . . .
H20B H 0.4650 0.8946 0.3295 0.099 Uiso 1 1 calc GR . . . .
H20C H 0.4740 0.8575 0.3839 0.099 Uiso 1 1 calc GR . . . .
C21 C 0.5952(7) 0.9394(5) 0.3622(4) 0.077(3) Uani 1 1 d . . . . .
H21A H 0.5795 0.9466 0.3970 0.115 Uiso 1 1 calc GR . . . .
H21B H 0.5728 0.9789 0.3411 0.115 Uiso 1 1 calc GR . . . .
H21C H 0.6485 0.9434 0.3602 0.115 Uiso 1 1 calc GR . . . .
C22 C 0.5911(6) 0.8516(5) 0.2891(3) 0.068(3) Uani 1 1 d . . . . .
H22A H 0.6444 0.8503 0.2856 0.102 Uiso 1 1 calc GR . . . .
H22B H 0.5716 0.8955 0.2705 0.102 Uiso 1 1 calc GR . . . .
H22C H 0.5703 0.8040 0.2756 0.102 Uiso 1 1 calc GR . . . .
C23 C 0.6013(5) 0.8068(4) 0.4295(2) 0.0497(18) Uani 1 1 d . . . . .
H23A H 0.5524 0.8254 0.4399 0.060 Uiso 1 1 calc R . . . .
H23B H 0.6388 0.8427 0.4425 0.060 Uiso 1 1 calc R . . . .
C24 C 0.6148(4) 0.7257(4) 0.4487(2) 0.0379(14) Uani 1 1 d . . . . .
H24A H 0.6321 0.7266 0.4838 0.046 Uiso 1 1 calc R . . . .
H24B H 0.5696 0.6945 0.4468 0.046 Uiso 1 1 calc R . . . .
C25 C 0.7002(4) 0.6179(4) 0.4272(2) 0.0422(15) Uani 1 1 d . . . . .
C26 C 0.6389(4) 0.5576(4) 0.4287(2) 0.0421(15) Uani 1 1 d . . . . .
H26A H 0.6031 0.5717 0.4544 0.063 Uiso 1 1 calc GR . . . .
H26B H 0.6597 0.5073 0.4366 0.063 Uiso 1 1 calc GR . . . .
H26C H 0.6147 0.5555 0.3960 0.063 Uiso 1 1 calc GR . . . .
C27 C 0.7384(4) 0.6202(5) 0.4778(3) 0.0476(17) Uani 1 1 d . . . . .
H27A H 0.7774 0.6587 0.4770 0.071 Uiso 1 1 calc GR . . . .
H27B H 0.7594 0.5697 0.4851 0.071 Uiso 1 1 calc GR . . . .
H27C H 0.7030 0.6337 0.5039 0.071 Uiso 1 1 calc GR . . . .
C28 C 0.7568(4) 0.5926(6) 0.3878(3) 0.057(2) Uani 1 1 d . . . . .
H28A H 0.7334 0.5900 0.3548 0.086 Uiso 1 1 calc GR . . . .
H28B H 0.7760 0.5419 0.3966 0.086 Uiso 1 1 calc GR . . . .
H28C H 0.7970 0.6297 0.3868 0.086 Uiso 1 1 calc GR . . . .
C1A C 0.7595(8) 0.5050(8) 0.2379(5) 0.050(3) Uani 0.665(11) 1 d D U . A 1
H1AA H 0.7772 0.4531 0.2307 0.075 Uiso 0.665(11) 1 calc GR . . A 1
H1AB H 0.7099 0.5023 0.2515 0.075 Uiso 0.665(11) 1 calc GR . . A 1
H1AC H 0.7919 0.5295 0.2624 0.075 Uiso 0.665(11) 1 calc GR . . A 1
C2A C 0.7590(7) 0.5522(7) 0.1896(4) 0.041(2) Uani 0.665(11) 1 d D U . A 1
H2AA H 0.7390 0.6036 0.1976 0.049 Uiso 0.665(11) 1 calc R . . A 1
H2AB H 0.8103 0.5596 0.1789 0.049 Uiso 0.665(11) 1 calc R . . A 1
N2A N 0.7174(5) 0.5213(10) 0.1460(6) 0.032(4) Uani 0.665(11) 1 d D . . A 1
C3A C 0.7587(7) 0.4761(6) 0.1096(4) 0.042(3) Uani 0.665(11) 1 d D . . A 1
H3AA H 0.7922 0.5112 0.0916 0.050 Uiso 0.665(11) 1 calc R . . A 1
H3AB H 0.7238 0.4554 0.0847 0.050 Uiso 0.665(11) 1 calc R . . A 1
C4A C 0.8032(8) 0.4102(8) 0.1297(5) 0.070(4) Uani 0.665(11) 1 d D . . A 1
H4AA H 0.8205 0.3785 0.1019 0.105 Uiso 0.665(11) 1 calc GR . . A 1
H4AB H 0.7727 0.3791 0.1520 0.105 Uiso 0.665(11) 1 calc GR . . A 1
H4AC H 0.8452 0.4303 0.1484 0.105 Uiso 0.665(11) 1 calc GR . . A 1
C11A C 0.5670(12) 0.4122(13) 0.1465(16) 0.034(4) Uani 0.470(16) 1 d D . . B 1
C12A C 0.4834(12) 0.4054(15) 0.1498(10) 0.045(3) Uani 0.470(16) 1 d D . . B 1
H12A H 0.4632 0.4527 0.1641 0.068 Uiso 0.470(16) 1 calc GR . . B 1
H12B H 0.4705 0.3619 0.1713 0.068 Uiso 0.470(16) 1 calc GR . . B 1
H12C H 0.4632 0.3974 0.1163 0.068 Uiso 0.470(16) 1 calc GR . . B 1
C13A C 0.6012(12) 0.3367(10) 0.1286(9) 0.051(3) Uani 0.470(16) 1 d D . . B 1
H13A H 0.5782 0.3209 0.0971 0.076 Uiso 0.470(16) 1 calc GR . . B 1
H13B H 0.5934 0.2969 0.1539 0.076 Uiso 0.470(16) 1 calc GR . . B 1
H13C H 0.6537 0.3440 0.1233 0.076 Uiso 0.470(16) 1 calc GR . . B 1
C14A C 0.5940(18) 0.422(2) 0.2039(14) 0.043(3) Uani 0.470(16) 1 d . U . B 1
H14A H 0.6475 0.4243 0.2048 0.065 Uiso 0.470(16) 1 calc GR . . B 1
H14B H 0.5771 0.3783 0.2237 0.065 Uiso 0.470(16) 1 calc GR . . B 1
H14C H 0.5738 0.4696 0.2178 0.065 Uiso 0.470(16) 1 calc GR . . B 1
N6A N 0.7237(5) 0.7648(6) 0.3312(4) 0.0275(16) Uani 0.525(11) 1 d D U . C 1
C15A C 0.7502(12) 0.7702(15) 0.2394(5) 0.049(5) Uani 0.525(11) 1 d D . . C 1
H15A H 0.7782 0.7449 0.2129 0.074 Uiso 0.525(11) 1 calc GR . . C 1
H15B H 0.7683 0.8227 0.2440 0.074 Uiso 0.525(11) 1 calc GR . . C 1
H15C H 0.6984 0.7717 0.2302 0.074 Uiso 0.525(11) 1 calc GR . . C 1
C16A C 0.7592(7) 0.7260(10) 0.2878(4) 0.036(3) Uani 0.525(11) 1 d D . . C 1
H16A H 0.7376 0.6743 0.2837 0.043 Uiso 0.525(11) 1 calc R . . C 1
H16B H 0.8119 0.7196 0.2949 0.043 Uiso 0.525(11) 1 calc R . . C 1
C17A C 0.7717(14) 0.817(2) 0.3595(11) 0.044(6) Uani 0.525(11) 1 d D . . C 1
H17A H 0.7421 0.8417 0.3860 0.052 Uiso 0.525(11) 1 calc R . . C 1
H17B H 0.7884 0.8578 0.3365 0.052 Uiso 0.525(11) 1 calc R . . C 1
C18A C 0.8476(7) 0.7764(8) 0.3872(6) 0.051(4) Uani 0.525(11) 1 d D . . C 1
H18A H 0.8776 0.7512 0.3616 0.077 Uiso 0.525(11) 1 calc GR . . C 1
H18B H 0.8321 0.7385 0.4121 0.077 Uiso 0.525(11) 1 calc GR . . C 1
H18C H 0.8764 0.8166 0.4036 0.077 Uiso 0.525(11) 1 calc GR . . C 1
C1B C 0.7827(15) 0.5188(16) 0.2309(9) 0.050(3) Uani 0.335(11) 1 d D U . A 2
H1BA H 0.7358 0.5143 0.2484 0.075 Uiso 0.335(11) 1 calc GR . . A 2
H1BB H 0.8169 0.5486 0.2515 0.075 Uiso 0.335(11) 1 calc GR . . A 2
H1BC H 0.8029 0.4675 0.2250 0.075 Uiso 0.335(11) 1 calc GR . . A 2
C2B C 0.7711(15) 0.5595(12) 0.1808(7) 0.041(2) Uani 0.335(11) 1 d D U . A 2
H2BA H 0.7520 0.6121 0.1860 0.049 Uiso 0.335(11) 1 calc R . . A 2
H2BB H 0.8174 0.5626 0.1618 0.049 Uiso 0.335(11) 1 calc R . . A 2
N2B N 0.7166(10) 0.511(2) 0.1538(15) 0.032(4) Uani 0.335(11) 1 d D . . A 2
C3B C 0.7457(12) 0.4480(11) 0.1237(9) 0.042(3) Uani 0.335(11) 1 d D . . A 2
H3BA H 0.7073 0.4320 0.0997 0.050 Uiso 0.335(11) 1 calc R . . A 2
H3BB H 0.7549 0.4040 0.1463 0.050 Uiso 0.335(11) 1 calc R . . A 2
C4B C 0.8146(13) 0.4635(15) 0.0947(10) 0.070(4) Uani 0.335(11) 1 d D . . A 2
H4BA H 0.8042 0.4998 0.0676 0.105 Uiso 0.335(11) 1 calc GR . . A 2
H4BB H 0.8331 0.4154 0.0805 0.105 Uiso 0.335(11) 1 calc GR . . A 2
H4BC H 0.8516 0.4855 0.1170 0.105 Uiso 0.335(11) 1 calc GR . . A 2
C11B C 0.5477(11) 0.4128(11) 0.1530(13) 0.034(4) Uani 0.530(16) 1 d D . . B 2
C12B C 0.4654(11) 0.4286(12) 0.1586(9) 0.045(3) Uani 0.530(16) 1 d D . . B 2
H12D H 0.4581 0.4782 0.1752 0.068 Uiso 0.530(16) 1 calc GR . . B 2
H12E H 0.4430 0.3879 0.1788 0.068 Uiso 0.530(16) 1 calc GR . . B 2
H12F H 0.4425 0.4297 0.1255 0.068 Uiso 0.530(16) 1 calc GR . . B 2
C13B C 0.5611(11) 0.3355(8) 0.1272(7) 0.051(3) Uani 0.530(16) 1 d D . . B 2
H13D H 0.5392 0.3363 0.0937 0.076 Uiso 0.530(16) 1 calc GR . . B 2
H13E H 0.5389 0.2943 0.1470 0.076 Uiso 0.530(16) 1 calc GR . . B 2
H13F H 0.6138 0.3265 0.1243 0.076 Uiso 0.530(16) 1 calc GR . . B 2
C14B C 0.5842(16) 0.4156(18) 0.2014(12) 0.043(3) Uani 0.530(16) 1 d . U . B 2
H14D H 0.6366 0.4058 0.1969 0.065 Uiso 0.530(16) 1 calc GR . . B 2
H14E H 0.5633 0.3765 0.2236 0.065 Uiso 0.530(16) 1 calc GR . . B 2
H14F H 0.5774 0.4665 0.2164 0.065 Uiso 0.530(16) 1 calc GR . . B 2
N6B N 0.7398(6) 0.7442(6) 0.3331(4) 0.0275(16) Uani 0.475(11) 1 d D U . C 2
C15B C 0.7809(13) 0.7560(17) 0.2440(5) 0.049(5) Uani 0.475(11) 1 d D . . C 2
H15D H 0.8148 0.7335 0.2196 0.074 Uiso 0.475(11) 1 calc GR . . C 2
H15E H 0.7961 0.8086 0.2516 0.074 Uiso 0.475(11) 1 calc GR . . C 2
H15F H 0.7314 0.7565 0.2299 0.074 Uiso 0.475(11) 1 calc GR . . C 2
C16B C 0.7815(8) 0.7087(11) 0.2914(5) 0.036(3) Uani 0.475(11) 1 d D . . C 2
H16C H 0.7606 0.6575 0.2841 0.043 Uiso 0.475(11) 1 calc R . . C 2
H16D H 0.8328 0.7011 0.3022 0.043 Uiso 0.475(11) 1 calc R . . C 2
C17B C 0.7785(16) 0.802(2) 0.3626(12) 0.044(6) Uani 0.475(11) 1 d D . . C 2
H17C H 0.8264 0.7807 0.3725 0.052 Uiso 0.475(11) 1 calc R . . C 2
H17D H 0.7504 0.8112 0.3937 0.052 Uiso 0.475(11) 1 calc R . . C 2
C18B C 0.7941(8) 0.8901(7) 0.3350(5) 0.040(3) Uani 0.475(11) 1 d D . . C 2
H18D H 0.8271 0.8836 0.3065 0.060 Uiso 0.475(11) 1 calc GR . . C 2
H18E H 0.8163 0.9249 0.3594 0.060 Uiso 0.475(11) 1 calc GR . . C 2
H18F H 0.7476 0.9116 0.3234 0.060 Uiso 0.475(11) 1 calc GR . . C 2
O1 O 1.0000 0.7033(11) 0.2500 0.148(6) Uani 1 2 d DS TU P . .
C30B C 0.9360(11) 0.6463(11) 0.2439(10) 0.104(6) Uani 0.56(2) 1 d D U . D 2
H30A H 0.9039 0.6478 0.2738 0.125 Uiso 0.56(2) 1 calc R . . D 2
H30B H 0.9064 0.6597 0.2141 0.125 Uiso 0.56(2) 1 calc R . . D 2
C29 C 0.9677(4) 0.5712(8) 0.2382(6) 0.110(4) Uani 1 1 d D . . . .
H29C H 0.9351 0.5319 0.2529 0.132 Uiso 0.56(2) 1 calc R . . D 2
H29D H 0.9746 0.5593 0.2023 0.132 Uiso 0.56(2) 1 calc R . . D 2
H29A H 0.9263 0.5729 0.2620 0.132 Uiso 0.44(2) 1 calc R . . D 1
H29B H 0.9623 0.5263 0.2158 0.132 Uiso 0.44(2) 1 calc R . . D 1
C30A C 0.9754(18) 0.6493(11) 0.2074(9) 0.104(6) Uani 0.44(2) 1 d D U . D 1
H30C H 1.0128 0.6453 0.1808 0.125 Uiso 0.44(2) 1 calc R . . D 1
H30D H 0.9282 0.6655 0.1927 0.125 Uiso 0.44(2) 1 calc R . . D 1

loop_
_atom_site_aniso_label
_atom_site_aniso_U_11
_atom_site_aniso_U_22
_atom_site_aniso_U_33
_atom_site_aniso_U_23
_atom_site_aniso_U_13
_atom_site_aniso_U_12
Ag1 0.0408(3) 0.0304(3) 0.0211(2) -0.00085(16) -0.00120(16) 0.01252(18)
Ag2 0.0386(3) 0.0257(2) 0.0213(2) 0.00025(15) -0.00128(16) -0.00549(17)
P1 0.0344(8) 0.0297(7) 0.0243(7) 0.0002(6) -0.0011(6) 0.0058(6)
P2 0.0514(10) 0.0440(9) 0.0222(7) 0.0005(6) -0.0015(7) -0.0229(8)
N1 0.040(3) 0.037(3) 0.031(3) -0.004(2) -0.001(2) 0.012(2)
N3 0.038(3) 0.039(3) 0.025(2) 0.001(2) 0.001(2) -0.002(2)
N4 0.045(3) 0.032(3) 0.025(2) 0.000(2) -0.001(2) 0.003(2)
N5 0.045(3) 0.049(3) 0.027(2) -0.005(2) 0.000(2) -0.024(3)
N7 0.069(4) 0.038(3) 0.027(3) 0.004(2) -0.013(3) -0.011(3)
N8 0.045(3) 0.040(3) 0.022(2) -0.001(2) -0.001(2) -0.006(2)
C5 0.052(4) 0.033(3) 0.032(3) -0.001(3) 0.002(3) -0.001(3)
C6 0.061(5) 0.034(3) 0.049(4) 0.005(3) 0.004(3) 0.006(3)
C7 0.075(6) 0.062(5) 0.046(4) 0.010(4) 0.009(4) 0.004(4)
C8 0.048(4) 0.057(5) 0.059(5) 0.006(4) -0.006(4) -0.020(4)
C9 0.041(3) 0.036(3) 0.026(3) -0.001(2) 0.002(2) 0.002(3)
C10 0.054(4) 0.046(4) 0.027(3) -0.002(3) -0.011(3) -0.006(3)
C19 0.087(6) 0.045(4) 0.038(4) 0.011(3) -0.014(4) -0.021(4)
C20 0.087(7) 0.048(5) 0.063(6) 0.014(4) -0.021(5) -0.004(4)
C21 0.130(9) 0.035(4) 0.065(5) 0.013(4) -0.030(6) -0.027(5)
C22 0.107(8) 0.059(5) 0.038(4) 0.018(4) -0.024(4) -0.028(5)
C23 0.078(5) 0.043(4) 0.028(3) -0.003(3) -0.011(3) -0.010(4)
C24 0.051(4) 0.038(3) 0.025(3) -0.002(2) -0.001(3) -0.001(3)
C25 0.043(4) 0.051(4) 0.033(3) -0.007(3) 0.000(3) -0.005(3)
C26 0.048(4) 0.044(4) 0.035(3) -0.005(3) -0.005(3) -0.001(3)
C27 0.056(4) 0.055(4) 0.032(3) -0.011(3) -0.003(3) -0.003(3)
C28 0.046(4) 0.089(6) 0.037(4) -0.013(4) 0.007(3) -0.003(4)
C1A 0.050(4) 0.051(3) 0.048(3) 0.004(2) -0.005(3) 0.003(3)
C2A 0.040(2) 0.041(2) 0.041(2) 0.0005(14) -0.0013(14) 0.0003(13)
N2A 0.039(3) 0.031(6) 0.025(6) 0.004(6) -0.006(3) 0.011(3)
C3A 0.036(5) 0.039(7) 0.050(7) -0.009(5) 0.000(5) 0.009(5)
C4A 0.070(8) 0.071(8) 0.070(8) -0.011(6) -0.011(6) 0.033(7)
C11A 0.038(10) 0.032(3) 0.031(9) 0.005(3) 0.010(9) -0.009(5)
C12A 0.042(9) 0.048(11) 0.046(8) 0.002(7) 0.011(6) -0.001(6)
C13A 0.063(10) 0.031(4) 0.058(6) 0.004(4) 0.008(9) -0.001(8)
C14A 0.044(4) 0.044(3) 0.042(3) 0.003(2) 0.000(3) -0.003(3)
N6A 0.028(2) 0.027(2) 0.0273(17) 0.0003(13) -0.0002(13) -0.0006(13)
C15A 0.068(15) 0.046(10) 0.034(4) 0.006(4) 0.015(7) -0.027(10)
C16A 0.006(7) 0.067(9) 0.034(4) -0.002(5) 0.000(4) -0.007(5)
C17A 0.066(6) 0.024(13) 0.040(4) 0.010(7) -0.020(5) -0.022(8)
C18A 0.046(8) 0.048(8) 0.060(9) -0.002(7) -0.017(7) -0.007(6)
C1B 0.050(4) 0.051(3) 0.048(3) 0.004(2) -0.005(3) 0.003(3)
C2B 0.040(2) 0.041(2) 0.041(2) 0.0005(14) -0.0013(14) 0.0003(13)
N2B 0.039(3) 0.031(6) 0.025(6) 0.004(6) -0.006(3) 0.011(3)
C3B 0.036(5) 0.039(7) 0.050(7) -0.009(5) 0.000(5) 0.009(5)
C4B 0.070(8) 0.071(8) 0.070(8) -0.011(6) -0.011(6) 0.033(7)
C11B 0.038(10) 0.032(3) 0.031(9) 0.005(3) 0.010(9) -0.009(5)
C12B 0.042(9) 0.048(11) 0.046(8) 0.002(7) 0.011(6) -0.001(6)
C13B 0.063(10) 0.031(4) 0.058(6) 0.004(4) 0.008(9) -0.001(8)
C14B 0.044(4) 0.044(3) 0.042(3) 0.003(2) 0.000(3) -0.003(3)
N6B 0.028(2) 0.027(2) 0.0273(17) 0.0003(13) -0.0002(13) -0.0006(13)
C15B 0.068(15) 0.046(10) 0.034(4) 0.006(4) 0.015(7) -0.027(10)
C16B 0.006(7) 0.067(9) 0.034(4) -0.002(5) 0.000(4) -0.007(5)
C17B 0.066(6) 0.024(13) 0.040(4) 0.010(7) -0.020(5) -0.022(8)
C18B 0.039(7) 0.039(7) 0.042(7) -0.002(6) -0.001(6) -0.016(6)
O1 0.156(7) 0.138(7) 0.149(7) 0.000 -0.012(5) 0.000
C30B 0.103(7) 0.104(7) 0.104(7) -0.005(3) -0.005(3) 0.000(3)
C29 0.120(12) 0.086(9) 0.125(12) 0.007(8) -0.019(9) 0.005(8)
C30A 0.103(7) 0.104(7) 0.104(7) -0.005(3) -0.005(3) 0.000(3)

loop_
_atom_type_symbol
_atom_type_description
_atom_type_scat_dispersion_real
_atom_type_scat_dispersion_imag
_atom_type_scat_source
C C 0.0033 0.0016 'International Tables Vol C Tables 4.2.6.8 and 6.1.1.4'
H H 0.0000 0.0000 'International Tables Vol C Tables 4.2.6.8 and 6.1.1.4'
Ag Ag -0.8971 1.1015 'International Tables Vol C Tables 4.2.6.8 and 6.1.1.4'
N N 0.0061 0.0033 'International Tables Vol C Tables 4.2.6.8 and 6.1.1.4'
O O 0.0106 0.0060 'International Tables Vol C Tables 4.2.6.8 and 6.1.1.4'
P P 0.1023 0.0942 'International Tables Vol C Tables 4.2.6.8 and 6.1.1.4'

loop_
_geom_angle_atom_site_label_1
_geom_angle_atom_site_label_2
_geom_angle_atom_site_label_3
_geom_angle
_geom_angle_site_symmetry_1
_geom_angle_site_symmetry_3
_geom_angle_publ_flag
Ag2 Ag1 Ag2 87.641(19) . 3_655 ?
N1 Ag1 Ag2 43.65(14) . . ?
N1 Ag1 Ag2 128.24(15) . 3_655 ?
N1 Ag1 N5 171.6(2) . 3_655 ?
N5 Ag1 Ag2 128.22(15) 3_655 . ?
N5 Ag1 Ag2 43.42(14) 3_655 3_655 ?
Ag1 Ag2 Ag1 92.35(2) . 3_655 ?
N1 Ag2 Ag1 43.92(15) . . ?
N1 Ag2 Ag1 133.22(16) . 3_655 ?
N5 Ag2 Ag1 133.75(17) . . ?
N5 Ag2 Ag1 44.87(15) . 3_655 ?
N5 Ag2 N1 177.6(2) . . ?
N1 P1 N3 117.4(3) . . ?
N1 P1 N4 120.0(3) . . ?
N1 P1 N2A 112.9(4) . . ?
N1 P1 N2B 110.5(7) . . ?
N3 P1 N2B 111.8(15) . . ?
N4 P1 N3 92.1(3) . . ?
N4 P1 N2B 103.3(12) . . ?
N2A P1 N3 104.0(7) . . ?
N2A P1 N4 107.7(6) . . ?
N5 P2 N7 120.3(3) . . ?
N5 P2 N8 117.7(3) . . ?
N5 P2 N6A 113.5(4) . . ?
N5 P2 N6B 109.0(4) . . ?
N7 P2 N8 92.3(3) . . ?
N7 P2 N6B 113.9(4) . . ?
N8 P2 N6B 101.5(4) . . ?
N6A P2 N7 100.1(5) . . ?
N6A P2 N8 110.0(4) . . ?
Ag2 N1 Ag1 92.4(2) . . ?
P1 N1 Ag1 118.4(3) . . ?
P1 N1 Ag2 140.7(3) . . ?
C5 N3 P1 124.6(4) . . ?
C9 N3 P1 109.7(4) . . ?
C9 N3 C5 116.5(5) . . ?
C10 N4 P1 113.6(4) . . ?
C10 N4 C11B 117.5(11) . . ?
C11A N4 P1 128.0(13) . . ?
C11A N4 C10 117.9(13) . . ?
C11B N4 P1 128.5(10) . . ?
Ag2 N5 Ag1 91.7(2) . 3_655 ?
P2 N5 Ag1 119.6(3) . 3_655 ?
P2 N5 Ag2 139.8(3) . . ?
C19 N7 P2 127.2(5) . . ?
C23 N7 P2 113.6(5) . . ?
C23 N7 C19 119.2(7) . . ?
C24 N8 P2 109.0(4) . . ?
C24 N8 C25 116.9(5) . . ?
C25 N8 P2 122.2(4) . . ?
N3 C5 C6 110.8(6) . . ?
N3 C5 C7 109.0(6) . . ?
N3 C5 C8 110.7(6) . . ?
C7 C5 C6 108.4(6) . . ?
C7 C5 C8 110.0(7) . . ?
C8 C5 C6 107.9(6) . . ?
N3 C9 C10 104.4(5) . . ?
N4 C10 C9 105.1(5) . . ?
N7 C19 C20 109.8(6) . . ?
N7 C19 C21 109.0(6) . . ?
N7 C19 C22 112.6(8) . . ?
C20 C19 C21 108.6(9) . . ?
C22 C19 C20 108.4(8) . . ?
C22 C19 C21 108.3(7) . . ?
N7 C23 C24 104.8(6) . . ?
N8 C24 C23 104.2(5) . . ?
N8 C25 C26 111.4(6) . . ?
N8 C25 C27 109.3(6) . . ?
N8 C25 C28 110.7(6) . . ?
C26 C25 C28 108.1(6) . . ?
C27 C25 C26 109.3(6) . . ?
C27 C25 C28 107.9(6) . . ?
N2A C2A C1A 117.9(12) . . ?
C2A N2A P1 121.5(7) . . ?
C3A N2A P1 120.5(9) . . ?
C3A N2A C2A 116.8(7) . . ?
N2A C3A C4A 116.8(12) . . ?
N4 C11A C12A 109(3) . . ?
N4 C11A C13A 114(2) . . ?
N4 C11A C14A 112.5(17) . . ?
C12A C11A C14A 105(2) . . ?
C13A C11A C12A 110.9(10) . . ?
C13A C11A C14A 105(3) . . ?
C16A N6A P2 117.3(9) . . ?
C17A N6A P2 123.1(11) . . ?
C17A N6A C16A 114.9(7) . . ?
N6A C16A C15A 112.8(9) . . ?
N6A C17A C18A 117(2) . . ?
N2B C2B C1B 105(3) . . ?
C2B N2B P1 120(2) . . ?
C3B N2B P1 116.0(17) . . ?
C3B N2B C2B 116.7(8) . . ?
N2B C3B C4B 116.9(14) . . ?
C12B C11B N4 110(2) . . ?
C13B C11B N4 105.0(17) . . ?
C13B C11B C12B 110.9(10) . . ?
C14B C11B N4 108.6(15) . . ?
C14B C11B C12B 111(2) . . ?
C14B C11B C13B 111(2) . . ?
C16B N6B P2 129.9(9) . . ?
C17B N6B P2 113.6(9) . . ?
C17B N6B C16B 116.3(8) . . ?
N6B C16B C15B 113.4(10) . . ?
N6B C17B C18B 118(3) . . ?
C30B O1 C30B 100.0(19) . 3_755 ?
C30A O1 C30A 105(2) . 3_755 ?
C29 C30B O1 106.9(15) . . ?
C29 C29 C30B 107.8(10) 3_755 . ?
C29 C29 C30A 99.5(12) 3_755 . ?
O1 C30A C29 99.6(16) . . ?

loop_
_geom_bond_atom_site_label_1
_geom_bond_atom_site_label_2
_geom_bond_distance
_geom_bond_site_symmetry_2
_geom_bond_publ_flag
Ag1 Ag2 2.9739(6) . ?
Ag1 Ag2 2.9771(7) 3_655 ?
Ag1 N1 2.065(5) . ?
Ag1 N5 2.101(5) 3_655 ?
Ag2 Ag1 2.9770(7) 3_655 ?
Ag2 N1 2.055(5) . ?
Ag2 N5 2.047(5) . ?
P1 N1 1.547(5) . ?
P1 N3 1.687(5) . ?
P1 N4 1.672(6) . ?
P1 N2A 1.649(11) . ?
P1 N2B 1.76(3) . ?
P2 N5 1.535(5) . ?
P2 N7 1.675(7) . ?
P2 N8 1.705(5) . ?
P2 N6A 1.627(10) . ?
P2 N6B 1.745(11) . ?
N3 C5 1.488(8) . ?
N3 C9 1.446(8) . ?
N4 C10 1.455(7) . ?
N4 C11A 1.38(4) . ?
N4 C11B 1.59(3) . ?
N5 Ag1 2.101(5) 3_655 ?
N7 C19 1.466(10) . ?
N7 C23 1.462(8) . ?
N8 C24 1.464(8) . ?
N8 C25 1.482(9) . ?
C5 C6 1.551(10) . ?
C5 C7 1.516(10) . ?
C5 C8 1.527(10) . ?
C9 C10 1.519(9) . ?
C19 C20 1.528(13) . ?
C19 C21 1.547(11) . ?
C19 C22 1.517(12) . ?
C23 C24 1.524(10) . ?
C25 C26 1.538(10) . ?
C25 C27 1.522(9) . ?
C25 C28 1.543(10) . ?
C1A C2A 1.530(12) . ?
C2A N2A 1.491(10) . ?
N2A C3A 1.463(10) . ?
C3A C4A 1.507(14) . ?
C11A C12A 1.537(14) . ?
C11A C13A 1.534(13) . ?
C11A C14A 1.62(5) . ?
N6A C16A 1.491(10) . ?
N6A C17A 1.471(9) . ?
C15A C16A 1.514(12) . ?
C17A C18A 1.73(4) . ?
C1B C2B 1.531(12) . ?
C2B N2B 1.491(11) . ?
N2B C3B 1.463(10) . ?
C3B C4B 1.506(14) . ?
C11B C12B 1.537(14) . ?
C11B C13B 1.534(13) . ?
C11B C14B 1.46(5) . ?
N6B C16B 1.486(10) . ?
N6B C17B 1.466(9) . ?
C15B C16B 1.512(12) . ?
C17B C18B 1.72(5) . ?
O1 C30B 1.54(2) 3_755 ?
O1 C30B 1.54(2) . ?
O1 C30A 1.54(2) . ?
O1 C30A 1.54(2) 3_755 ?
C30B C29 1.44(2) . ?
C29 C29 1.339(5) 3_755 ?
C29 C30A 1.60(3) . ?

loop_
_smtbx_masks_void_nr
_smtbx_masks_void_average_x
_smtbx_masks_void_average_y
_smtbx_masks_void_average_z
_smtbx_masks_void_volume
_smtbx_masks_void_count_electrons
_smtbx_masks_void_content
1 0.000 0.500 0.500 388.4 39.2 ?
2 0.000 0.500 1.000 388.4 39.2 ?
3 0.500 0.000 0.000 388.4 39.2 ?
4 0.500 0.000 0.500 388.4 39.2 ?
